data_4304127
loop_
_publ_author_name
'Wontae Noh'
'Gregory S. Girolami'

_publ_section_title
;
Synthesis and Characterization of the Cycloheptatrienyl Tantalum
"Mixed-Sandwich" Compounds (C5R5)Ta(C7H7)
;
_journal_name_full 'Inorganic Chemistry'
_journal_page_first 535
_journal_page_last 542
_journal_paper_doi 10.1021/ic7015963
_journal_volume 47
_journal_year 2008
_chemical_formula_sum 'C13 H14 Ta'
_chemical_formula_weight 351.19
_chemical_name_systematic
; 
 ? 
;
_space_group_IT_number 14
_symmetry_cell_setting monoclinic
_symmetry_space_group_name_Hall '-P 2ybc'
_symmetry_space_group_name_H-M 'P 1 21/c 1'
_atom_sites_solution_hydrogens geom
_atom_sites_solution_primary direct
_atom_sites_solution_secondary difmap
_audit_creation_method SHELXL-97
_cell_angle_alpha 90.00
_cell_angle_beta 113.118(6)
_cell_angle_gamma 90.00
_cell_formula_units_Z 4
_cell_length_a 12.420(5)
_cell_length_b 8.047(3)
_cell_length_c 11.436(5)
_cell_measurement_temperature 193(2)
_cell_volume 1051.2(7)
_computing_structure_refinement 'SHELXL-97 (Sheldrick, 1997)'
_computing_structure_solution 'SHELXS-97 (Sheldrick, 1990)'
_diffrn_ambient_temperature 193(2)
_diffrn_measured_fraction_theta_full 0.987
_diffrn_measured_fraction_theta_max 0.987
_diffrn_radiation_monochromator graphite
_diffrn_radiation_source 'fine-focus sealed tube'
_diffrn_radiation_type MoK\a
_diffrn_radiation_wavelength 0.71073
_diffrn_reflns_av_R_equivalents 0.1192
_diffrn_reflns_av_sigmaI/netI 0.1364
_diffrn_reflns_limit_h_max 16
_diffrn_reflns_limit_h_min -16
_diffrn_reflns_limit_k_max 10
_diffrn_reflns_limit_k_min -10
_diffrn_reflns_limit_l_max 15
_diffrn_reflns_limit_l_min -15
_diffrn_reflns_number 12673
_diffrn_reflns_theta_full 28.30
_diffrn_reflns_theta_max 28.30
_diffrn_reflns_theta_min 1.78
_diffrn_standards_decay_% 0
_exptl_absorpt_coefficient_mu 10.410
_exptl_absorpt_correction_type integration
_exptl_crystal_density_diffrn 2.219
_exptl_crystal_density_method 'not measured'
_exptl_crystal_F_000 660
_exptl_crystal_size_max 0.36
_exptl_crystal_size_mid 0.05
_exptl_crystal_size_min 0.02
_refine_diff_density_max 1.982
_refine_diff_density_min -1.798
_refine_diff_density_rms 0.212
_refine_ls_extinction_method none
_refine_ls_goodness_of_fit_ref 0.763
_refine_ls_hydrogen_treatment mixed
_refine_ls_matrix_type full
_refine_ls_number_parameters 128
_refine_ls_number_reflns 2591
_refine_ls_number_restraints 0
_refine_ls_restrained_S_all 0.763
_refine_ls_R_factor_all 0.0730
_refine_ls_R_factor_gt 0.0356
_refine_ls_shift/su_max 0.001
_refine_ls_shift/su_mean 0.000
_refine_ls_structure_factor_coef Fsqd
_refine_ls_weighting_details 'calc w=1/[\s^2^(Fo^2^)+(0.0200P)^2^+0.0000P] where P=(Fo^2^+2Fc^2^)/3'
_refine_ls_weighting_scheme calc
_refine_ls_wR_factor_gt 0.0712
_refine_ls_wR_factor_ref 0.0742
_reflns_number_gt 1500
_reflns_number_total 2591
_reflns_threshold_expression >2sigma(I)
_cod_data_source_file ic7015963-file008.cif
_cod_data_source_block f82lface
_cod_depositor_comments
;
The following automatic conversions were performed:
'_symmetry_cell_setting' value 'Monoclinic' changed to 'monoclinic'
according to '/home/saulius/struct/CIF-dictionaries/cif_core.dic'
dictionary named 'cif_core.dic' version 2.4.1 from 2010-06-29.

Automatic conversion script
Id: cif_fix_enum 1527 2010-12-29 10:47:43Z saulius 
;
_cod_original_cell_volume 1051.3(8)
_cod_database_code 4304127

loop_
_symmetry_equiv_pos_as_xyz
'x, y, z'
'-x, y+1/2, -z+1/2'
'-x, -y, -z'
'x, -y-1/2, z-1/2'

loop_
_atom_site_label
_atom_site_type_symbol
_atom_site_fract_x
_atom_site_fract_y
_atom_site_fract_z
_atom_site_U_iso_or_equiv
_atom_site_adp_type
_atom_site_occupancy
_atom_site_symmetry_multiplicity
_atom_site_calc_flag
_atom_site_refinement_flags
_atom_site_disorder_assembly
_atom_site_disorder_group
Ta1 Ta 0.22529(3) 0.01654(3) 0.95199(3) 0.02668(12) Uani 1 1 d . . .
C1 C 0.2981(8) -0.1135(9) 1.1593(8) 0.037(2) Uani 1 1 d . . .
C2 C 0.3113(9) -0.2274(10) 1.0678(9) 0.038(2) Uani 1 1 d . . .
H2 H 0.3829 -0.2675 1.0668 0.045 Uiso 1 1 calc R . .
C3 C 0.1932(9) -0.2691(10) 0.9768(8) 0.038(3) Uani 1 1 d . . .
H3 H 0.1738 -0.3435 0.9070 0.045 Uiso 1 1 calc R . .
C4 C 0.1164(9) -0.1818(10) 1.0109(8) 0.038(2) Uani 1 1 d . . .
H4 H 0.0338 -0.1858 0.9665 0.045 Uiso 1 1 calc R . .
C5 C 0.1743(7) -0.0847(10) 1.1199(8) 0.033(2) Uani 1 1 d . . .
H5 H 0.1384 -0.0132 1.1601 0.040 Uiso 1 1 calc R . .
C6 C 0.3925(8) -0.0467(12) 1.2721(7) 0.050(3) Uani 1 1 d . . .
H6A H 0.4681 -0.0717 1.2678 0.074 Uiso 1 1 calc R . .
H6B H 0.3893 -0.0977 1.3485 0.074 Uiso 1 1 calc R . .
H6C H 0.3833 0.0739 1.2754 0.074 Uiso 1 1 calc R . .
C11 C 0.3718(10) 0.1899(12) 0.9573(10) 0.054(3) Uani 1 1 d . . .
H11 H 0.4522 0.2008 1.0114 0.065 Uiso 1 1 calc R . .
C12 C 0.3438(11) 0.0778(13) 0.8506(11) 0.063(3) Uani 1 1 d . . .
H12 H 0.4086 0.0252 0.8417 0.075 Uiso 1 1 calc R . .
C13 C 0.2332(11) 0.0366(11) 0.7583(9) 0.052(3) Uani 1 1 d . . .
H13 H 0.2335 -0.0415 0.6961 0.063 Uiso 1 1 calc R . .
C14 C 0.1191(10) 0.0961(11) 0.7445(8) 0.050(3) Uani 1 1 d . . .
H14 H 0.0535 0.0555 0.6742 0.060 Uiso 1 1 calc R . .
C15 C 0.0968(9) 0.2097(11) 0.8268(9) 0.044(2) Uani 1 1 d . . .
H15 H 0.0167 0.2345 0.8062 0.052 Uiso 1 1 calc R . .
C16 C 0.1759(10) 0.2901(10) 0.9337(9) 0.036(3) Uani 1 1 d . . .
H16 H 0.1424 0.3627 0.9756 0.044 Uiso 1 1 calc R . .
C17 C 0.2969(11) 0.2785(11) 0.9872(9) 0.044(3) Uani 1 1 d . . .
H17 H 0.3329 0.3478 1.0594 0.053 Uiso 1 1 calc R . .

loop_
_atom_site_aniso_label
_atom_site_aniso_U_11
_atom_site_aniso_U_22
_atom_site_aniso_U_33
_atom_site_aniso_U_23
_atom_site_aniso_U_13
_atom_site_aniso_U_12
Ta1 0.0358(2) 0.02636(18) 0.01994(15) 0.00262(18) 0.01312(13) 0.0013(2)
C1 0.061(7) 0.023(4) 0.030(5) 0.016(4) 0.020(5) 0.016(4)
C2 0.041(7) 0.037(5) 0.039(6) 0.009(4) 0.021(6) -0.003(4)
C3 0.068(9) 0.027(5) 0.017(5) -0.001(3) 0.017(5) -0.001(5)
C4 0.035(6) 0.039(5) 0.038(5) 0.011(4) 0.012(5) -0.007(4)
C5 0.029(5) 0.041(5) 0.037(5) 0.015(4) 0.021(5) 0.003(4)
C6 0.049(6) 0.078(7) 0.018(4) 0.004(5) 0.009(4) -0.009(5)
C11 0.039(7) 0.057(7) 0.058(7) 0.012(5) 0.010(6) -0.016(5)
C12 0.073(9) 0.062(7) 0.073(8) 0.034(6) 0.051(8) 0.032(6)
C13 0.093(9) 0.045(6) 0.035(5) 0.012(5) 0.042(6) 0.018(6)
C14 0.087(9) 0.033(5) 0.017(5) 0.006(4) 0.008(5) -0.010(6)
C15 0.031(6) 0.041(5) 0.059(7) 0.016(5) 0.019(6) 0.009(4)
C16 0.069(8) 0.021(4) 0.032(6) 0.000(4) 0.033(6) 0.009(4)
C17 0.069(9) 0.039(6) 0.027(5) 0.003(4) 0.021(6) -0.004(6)

loop_
_atom_type_symbol
_atom_type_description
_atom_type_scat_dispersion_real
_atom_type_scat_dispersion_imag
_atom_type_scat_source
C C 0.0033 0.0016 'International Tables Vol C Tables 4.2.6.8 and 6.1.1.4'
H H 0.0000 0.0000 'International Tables Vol C Tables 4.2.6.8 and 6.1.1.4'
Ta Ta -0.7052 6.5227 'International Tables Vol C Tables 4.2.6.8 and 6.1.1.4'

loop_
_geom_angle_atom_site_label_1
_geom_angle_atom_site_label_2
_geom_angle_atom_site_label_3
_geom_angle
_geom_angle_site_symmetry_1
_geom_angle_site_symmetry_3
_geom_angle_publ_flag
C12 Ta1 C13 36.2(4) . . ?
C12 Ta1 C17 66.3(4) . . ?
C13 Ta1 C17 86.7(3) . . ?
C12 Ta1 C16 87.0(4) . . ?
C13 Ta1 C16 87.4(3) . . ?
C17 Ta1 C16 35.6(3) . . ?
C12 Ta1 C11 37.2(4) . . ?
C13 Ta1 C11 68.9(4) . . ?
C17 Ta1 C11 33.8(3) . . ?
C16 Ta1 C11 65.9(4) . . ?
C12 Ta1 C15 88.0(4) . . ?
C13 Ta1 C15 68.0(3) . . ?
C17 Ta1 C15 66.8(4) . . ?
C16 Ta1 C15 35.5(3) . . ?
C11 Ta1 C15 87.4(4) . . ?
C12 Ta1 C14 68.6(4) . . ?
C13 Ta1 C14 36.9(4) . . ?
C17 Ta1 C14 87.2(3) . . ?
C16 Ta1 C14 67.2(3) . . ?
C11 Ta1 C14 89.2(4) . . ?
C15 Ta1 C14 35.9(3) . . ?
C12 Ta1 C4 149.2(4) . . ?
C13 Ta1 C4 125.4(4) . . ?
C17 Ta1 C4 144.1(3) . . ?
C16 Ta1 C4 121.2(3) . . ?
C11 Ta1 C4 162.0(4) . . ?
C15 Ta1 C4 107.6(3) . . ?
C14 Ta1 C4 108.8(3) . . ?
C12 Ta1 C3 116.6(4) . . ?
C13 Ta1 C3 105.1(3) . . ?
C17 Ta1 C3 162.9(4) . . ?
C16 Ta1 C3 154.0(4) . . ?
C11 Ta1 C3 139.7(4) . . ?
C15 Ta1 C3 128.8(4) . . ?
C14 Ta1 C3 109.7(3) . . ?
C4 Ta1 C3 33.4(3) . . ?
C12 Ta1 C2 103.0(3) . . ?
C13 Ta1 C2 115.0(3) . . ?
C17 Ta1 C2 127.7(4) . . ?
C16 Ta1 C2 153.9(3) . . ?
C11 Ta1 C2 108.2(4) . . ?
C15 Ta1 C2 164.3(3) . . ?
C14 Ta1 C2 138.9(3) . . ?
C4 Ta1 C2 57.6(3) . . ?
C3 Ta1 C2 36.0(3) . . ?
C12 Ta1 C5 156.9(4) . . ?
C13 Ta1 C5 159.9(4) . . ?
C17 Ta1 C5 112.6(3) . . ?
C16 Ta1 C5 104.9(3) . . ?
C11 Ta1 C5 130.5(3) . . ?
C15 Ta1 C5 113.3(3) . . ?
C14 Ta1 C5 134.1(3) . . ?
C4 Ta1 C5 34.5(3) . . ?
C3 Ta1 C5 57.5(3) . . ?
C2 Ta1 C5 58.2(3) . . ?
C12 Ta1 C1 122.0(4) . . ?
C13 Ta1 C1 148.0(3) . . ?
C17 Ta1 C1 105.0(3) . . ?
C16 Ta1 C1 119.5(3) . . ?
C11 Ta1 C1 104.6(3) . . ?
C15 Ta1 C1 144.0(3) . . ?
C14 Ta1 C1 166.2(3) . . ?
C4 Ta1 C1 57.5(3) . . ?
C3 Ta1 C1 58.6(3) . . ?
C2 Ta1 C1 35.2(3) . . ?
C5 Ta1 C1 34.9(3) . . ?
C5 C1 C2 106.6(8) . . ?
C5 C1 C6 127.2(8) . . ?
C2 C1 C6 126.2(8) . . ?
C5 C1 Ta1 71.4(4) . . ?
C2 C1 Ta1 70.8(5) . . ?
C6 C1 Ta1 124.5(6) . . ?
C1 C2 C3 106.9(8) . . ?
C1 C2 Ta1 74.1(4) . . ?
C3 C2 Ta1 71.8(5) . . ?
C1 C2 H2 126.5 . . ?
C3 C2 H2 126.5 . . ?
Ta1 C2 H2 119.5 . . ?
C4 C3 C2 107.3(7) . . ?
C4 C3 Ta1 72.7(5) . . ?
C2 C3 Ta1 72.2(5) . . ?
C4 C3 H3 126.3 . . ?
C2 C3 H3 126.3 . . ?
Ta1 C3 H3 120.6 . . ?
C3 C4 C5 111.6(9) . . ?
C3 C4 Ta1 73.9(5) . . ?
C5 C4 Ta1 74.1(5) . . ?
C3 C4 H4 124.2 . . ?
C5 C4 H4 124.2 . . ?
Ta1 C4 H4 119.5 . . ?
C4 C5 C1 107.4(8) . . ?
C4 C5 Ta1 71.5(5) . . ?
C1 C5 Ta1 73.7(4) . . ?
C4 C5 H5 126.3 . . ?
C1 C5 H5 126.3 . . ?
Ta1 C5 H5 120.4 . . ?
C1 C6 H6A 109.5 . . ?
C1 C6 H6B 109.5 . . ?
H6A C6 H6B 109.5 . . ?
C1 C6 H6C 109.5 . . ?
H6A C6 H6C 109.5 . . ?
H6B C6 H6C 109.5 . . ?
C17 C11 C12 126.6(11) . . ?
C17 C11 Ta1 72.6(6) . . ?
C12 C11 Ta1 70.7(6) . . ?
C17 C11 H11 116.7 . . ?
C12 C11 H11 116.7 . . ?
Ta1 C11 H11 134.4 . . ?
C13 C12 C11 128.4(10) . . ?
C13 C12 Ta1 72.1(5) . . ?
C11 C12 Ta1 72.0(6) . . ?
C13 C12 H12 115.8 . . ?
C11 C12 H12 115.8 . . ?
Ta1 C12 H12 135.1 . . ?
C12 C13 C14 129.2(9) . . ?
C12 C13 Ta1 71.7(5) . . ?
C14 C13 Ta1 73.3(5) . . ?
C12 C13 H13 115.4 . . ?
C14 C13 H13 115.4 . . ?
Ta1 C13 H13 134.5 . . ?
C15 C14 C13 125.5(9) . . ?
C15 C14 Ta1 71.2(5) . . ?
C13 C14 Ta1 69.8(5) . . ?
C15 C14 H14 117.3 . . ?
C13 C14 H14 117.3 . . ?
Ta1 C14 H14 136.8 . . ?
C16 C15 C14 129.0(9) . . ?
C16 C15 Ta1 71.8(5) . . ?
C14 C15 Ta1 72.9(5) . . ?
C16 C15 H15 115.5 . . ?
C14 C15 H15 115.5 . . ?
Ta1 C15 H15 134.8 . . ?
C17 C16 C15 128.8(8) . . ?
C17 C16 Ta1 71.8(6) . . ?
C15 C16 Ta1 72.7(5) . . ?
C17 C16 H16 115.6 . . ?
C15 C16 H16 115.6 . . ?
Ta1 C16 H16 134.9 . . ?
C11 C17 C16 132.4(10) . . ?
C11 C17 Ta1 73.6(6) . . ?
C16 C17 Ta1 72.6(6) . . ?
C11 C17 H17 113.8 . . ?
C16 C17 H17 113.8 . . ?
Ta1 C17 H17 136.0 . . ?

loop_
_geom_bond_atom_site_label_1
_geom_bond_atom_site_label_2
_geom_bond_distance
_geom_bond_site_symmetry_2
_geom_bond_publ_flag
Ta1 C12 2.257(10) . ?
Ta1 C13 2.261(8) . ?
Ta1 C17 2.262(9) . ?
Ta1 C16 2.272(8) . ?
Ta1 C11 2.274(10) . ?
Ta1 C15 2.284(9) . ?
Ta1 C14 2.307(9) . ?
Ta1 C4 2.355(8) . ?
Ta1 C3 2.369(8) . ?
Ta1 C2 2.375(8) . ?
Ta1 C5 2.388(7) . ?
Ta1 C1 2.419(8) . ?
C1 C5 1.441(11) . ?
C1 C2 1.448(11) . ?
C1 C6 1.463(12) . ?
C2 C3 1.466(13) . ?
C2 H2 0.9500 . ?
C3 C4 1.359(12) . ?
C3 H3 0.9500 . ?
C4 C5 1.406(12) . ?
C4 H4 0.9500 . ?
C5 H5 0.9500 . ?
C6 H6A 0.9800 . ?
C6 H6B 0.9800 . ?
C6 H6C 0.9800 . ?
C11 C17 1.319(14) . ?
C11 C12 1.446(15) . ?
C11 H11 0.9500 . ?
C12 C13 1.404(15) . ?
C12 H12 0.9500 . ?
C13 C14 1.445(14) . ?
C13 H13 0.9500 . ?
C14 C15 1.415(12) . ?
C14 H14 0.9500 . ?
C15 C16 1.391(13) . ?
C15 H15 0.9500 . ?
C16 C17 1.385(14) . ?
C16 H16 0.9500 . ?
C17 H17 0.9500 . ?
